data_2219859
loop_
_publ_author_name
'Sridharan, Makuteswaran'
'Prasad, Karnam J. Rajendra'
'Zeller, Matthias'

_publ_section_title
;
 2,2,9-Trimethyl-2,3-dihydropyrano[2,3-<i>a</i>]carbazol-4-(11<i>H</i>)-one
;
_journal_coeditor_code HB2804
_journal_issue 11
_journal_name_full 'Acta Crystallographica Section E'
_journal_page_first o2156
_journal_paper_doi 10.1107/S1600536808033850
_journal_volume 64
_journal_year 2008
_chemical_formula_iupac 'C18 H17 N O2'
_chemical_formula_moiety 'C18 H17 N O2'
_chemical_formula_sum 'C18 H17 N O2'
_chemical_formula_weight 279.33
_chemical_name_systematic
;
2,2,9-Trimethyl-2,3-dihydropyrano[2,3-<i>a</i>]carbazol-4-(11<i>H</i>)-one
;
_space_group_IT_number 14
_symmetry_cell_setting monoclinic
_symmetry_space_group_name_Hall '-P 2ybc'
_symmetry_space_group_name_H-M 'P 1 21/c 1'
_atom_sites_solution_hydrogens geom
_atom_sites_solution_primary direct
_atom_sites_solution_secondary difmap
_audit_creation_method SHELXL-97
_cell_angle_alpha 90.00
_cell_angle_beta 99.1000(10)
_cell_angle_gamma 90.00
_cell_formula_units_Z 4
_cell_length_a 8.6702(7)
_cell_length_b 6.1647(5)
_cell_length_c 26.617(2)
_cell_measurement_reflns_used 5407
_cell_measurement_temperature 100(2)
_cell_measurement_theta_max 26.95
_cell_measurement_theta_min 2.38
_cell_volume 1404.75(19)
_computing_cell_refinement 'SAINT (Bruker, 2007)'
_computing_data_collection 'APEX2 (Bruker, 2007)'
_computing_data_reduction 'SAINT (Bruker, 2007)'
_computing_molecular_graphics 'Mercury (CCDC, 2007)'
_computing_publication_material 'SHELXTL (Sheldrick, 2008)'
_computing_structure_refinement 'SHELXTL (Sheldrick, 2008)'
_computing_structure_solution 'SHELXTL (Sheldrick, 2008)'
_diffrn_ambient_temperature 100(2)
_diffrn_measured_fraction_theta_full 0.997
_diffrn_measured_fraction_theta_max 0.997
_diffrn_measurement_device_type 'Bruker APEXII CCD'
_diffrn_measurement_method \w
_diffrn_radiation_monochromator graphite
_diffrn_radiation_source 'fine-focus sealed tube'
_diffrn_radiation_type MoK\a
_diffrn_radiation_wavelength 0.71073
_diffrn_reflns_av_R_equivalents 0.0305
_diffrn_reflns_av_sigmaI/netI 0.0270
_diffrn_reflns_limit_h_max 11
_diffrn_reflns_limit_h_min -10
_diffrn_reflns_limit_k_max 7
_diffrn_reflns_limit_k_min -7
_diffrn_reflns_limit_l_max 33
_diffrn_reflns_limit_l_min -33
_diffrn_reflns_number 12327
_diffrn_reflns_theta_full 26.97
_diffrn_reflns_theta_max 26.97
_diffrn_reflns_theta_min 2.38
_diffrn_standards_number 0
_exptl_absorpt_coefficient_mu 0.086
_exptl_absorpt_correction_T_max 0.980
_exptl_absorpt_correction_T_min 0.883
_exptl_absorpt_correction_type multi-scan
_exptl_absorpt_process_details '(SADABS; Bruker, 2007)'
_exptl_crystal_colour yellow
_exptl_crystal_density_diffrn 1.321
_exptl_crystal_density_method 'not measured'
_exptl_crystal_description block
_exptl_crystal_F_000 592
_exptl_crystal_size_max 0.57
_exptl_crystal_size_mid 0.48
_exptl_crystal_size_min 0.24
_refine_diff_density_max 0.270
_refine_diff_density_min -0.211
_refine_ls_extinction_method none
_refine_ls_goodness_of_fit_ref 1.044
_refine_ls_hydrogen_treatment constr
_refine_ls_matrix_type full
_refine_ls_number_parameters 193
_refine_ls_number_reflns 3044
_refine_ls_number_restraints 0
_refine_ls_restrained_S_all 1.044
_refine_ls_R_factor_all 0.0427
_refine_ls_R_factor_gt 0.0385
_refine_ls_shift/su_max 0.000
_refine_ls_shift/su_mean 0.000
_refine_ls_structure_factor_coef Fsqd
_refine_ls_weighting_details 'calc w=1/[\s^2^(Fo^2^)+(0.0431P)^2^+0.5637P] where P=(Fo^2^+2Fc^2^)/3'
_refine_ls_weighting_scheme calc
_refine_ls_wR_factor_gt 0.0950
_refine_ls_wR_factor_ref 0.0982
_reflns_number_gt 2708
_reflns_number_total 3044
_reflns_threshold_expression I>2\s(I)
_cod_data_source_file hb2804.cif
_cod_data_source_block I
_cod_original_cell_volume 1404.7(2)
_cod_original_sg_symbol_H-M 'P 21/c'
_cod_database_code 2219859
_cod_database_fobs_code 2219859

loop_
_symmetry_equiv_pos_as_xyz
'x, y, z'
'-x, y+1/2, -z+1/2'
'-x, -y, -z'
'x, -y-1/2, z-1/2'

loop_
_atom_site_type_symbol
_atom_site_label
_atom_site_fract_x
_atom_site_fract_y
_atom_site_fract_z
_atom_site_U_iso_or_equiv
_atom_site_adp_type
_atom_site_calc_flag
_atom_site_refinement_flags
_atom_site_occupancy
C C1 0.17131(13) 0.84678(19) 0.25979(4) 0.0187(2) Uani d . 1
C C2 0.09703(13) 0.7573(2) 0.29780(4) 0.0211(3) Uani d . 1
H H2 0.0487 0.6188 0.2934 0.025 Uiso calc R 1
C C3 0.09548(13) 0.8752(2) 0.34216(4) 0.0226(3) Uani d . 1
C C4 0.16617(13) 1.0821(2) 0.34766(4) 0.0234(3) Uani d . 1
H H4 0.1620 1.1628 0.3778 0.028 Uiso calc R 1
C C5 0.24143(13) 1.1703(2) 0.31029(4) 0.0214(3) Uani d . 1
H H5 0.2894 1.3090 0.3148 0.026 Uiso calc R 1
C C6 0.24560(12) 1.05129(18) 0.26567(4) 0.0182(2) Uani d . 1
C C7 0.31598(12) 1.08697(18) 0.22066(4) 0.0183(2) Uani d . 1
C C8 0.41054(13) 1.25324(19) 0.20595(4) 0.0211(3) Uani d . 1
H H8 0.4326 1.3796 0.2262 0.025 Uiso calc R 1
C C9 0.47011(13) 1.2281(2) 0.16144(4) 0.0224(3) Uani d . 1
H H9 0.5374 1.3364 0.1516 0.027 Uiso calc R 1
C C10 0.43349(13) 1.04460(19) 0.12984(4) 0.0203(2) Uani d . 1
C C11 0.33180(13) 0.88417(18) 0.14256(4) 0.0185(2) Uani d . 1
C C12 0.27867(12) 0.90402(18) 0.18939(4) 0.0181(2) Uani d . 1
C C13 0.01770(15) 0.7822(2) 0.38419(5) 0.0301(3) Uani d . 1
H H13A -0.0933 0.8209 0.3784 0.045 Uiso calc R 1
H H13B 0.0674 0.8413 0.4170 0.045 Uiso calc R 1
H H13C 0.0284 0.6239 0.3846 0.045 Uiso calc R 1
C C14 0.50985(13) 1.0114(2) 0.08483(4) 0.0237(3) Uani d . 1
C C15 0.47085(14) 0.7998(2) 0.05735(4) 0.0243(3) Uani d . 1
H H15A 0.5436 0.6861 0.0731 0.029 Uiso calc R 1
H H15B 0.4857 0.8159 0.0214 0.029 Uiso calc R 1
C C16 0.30334(14) 0.72833(19) 0.05911(4) 0.0208(2) Uani d . 1
C C17 0.27377(17) 0.5034(2) 0.03665(5) 0.0290(3) Uani d . 1
H H17A 0.3465 0.4003 0.0558 0.043 Uiso calc R 1
H H17B 0.2895 0.5048 0.0010 0.043 Uiso calc R 1
H H17C 0.1662 0.4598 0.0386 0.043 Uiso calc R 1
C C18 0.18336(14) 0.8888(2) 0.03275(4) 0.0229(3) Uani d . 1
H H18A 0.0779 0.8353 0.0345 0.034 Uiso calc R 1
H H18B 0.1966 0.9043 -0.0030 0.034 Uiso calc R 1
H H18C 0.1983 1.0300 0.0497 0.034 Uiso calc R 1
N N1 0.19001(11) 0.76108(16) 0.21306(4) 0.0199(2) Uani d . 1
H H1 0.1519 0.6366 0.2005 0.024 Uiso calc R 1
O O1 0.28283(10) 0.70934(13) 0.11287(3) 0.0218(2) Uani d . 1
O O2 0.60210(11) 1.14169(18) 0.07137(3) 0.0341(2) Uani d . 1

loop_
_atom_site_aniso_label
_atom_site_aniso_U_11
_atom_site_aniso_U_22
_atom_site_aniso_U_33
_atom_site_aniso_U_12
_atom_site_aniso_U_13
_atom_site_aniso_U_23
C1 0.0168(5) 0.0229(6) 0.0158(5) 0.0018(4) 0.0006(4) -0.0007(4)
C2 0.0178(5) 0.0256(6) 0.0194(6) -0.0015(4) 0.0019(4) 0.0010(5)
C3 0.0165(5) 0.0332(7) 0.0179(6) 0.0040(5) 0.0020(4) 0.0021(5)
C4 0.0209(6) 0.0308(7) 0.0178(6) 0.0048(5) 0.0005(4) -0.0051(5)
C5 0.0198(5) 0.0224(6) 0.0208(6) 0.0029(4) -0.0008(4) -0.0027(5)
C6 0.0156(5) 0.0204(6) 0.0176(5) 0.0021(4) -0.0007(4) 0.0005(4)
C7 0.0169(5) 0.0203(6) 0.0165(5) 0.0018(4) -0.0008(4) 0.0001(4)
C8 0.0214(6) 0.0205(6) 0.0197(6) -0.0028(4) -0.0018(4) 0.0002(4)
C9 0.0203(5) 0.0247(6) 0.0210(6) -0.0045(5) -0.0009(4) 0.0041(5)
C10 0.0180(5) 0.0246(6) 0.0175(5) 0.0004(4) 0.0006(4) 0.0031(4)
C11 0.0200(5) 0.0183(5) 0.0166(5) 0.0019(4) 0.0011(4) 0.0008(4)
C12 0.0171(5) 0.0189(5) 0.0177(5) 0.0003(4) 0.0008(4) 0.0018(4)
C13 0.0265(6) 0.0436(8) 0.0214(6) -0.0001(6) 0.0075(5) 0.0010(5)
C14 0.0189(5) 0.0342(7) 0.0174(6) 0.0005(5) 0.0006(4) 0.0054(5)
C15 0.0247(6) 0.0308(7) 0.0185(6) 0.0064(5) 0.0067(5) 0.0027(5)
C16 0.0276(6) 0.0210(6) 0.0147(5) 0.0014(5) 0.0061(4) -0.0001(4)
C17 0.0454(8) 0.0219(6) 0.0214(6) 0.0018(5) 0.0107(5) -0.0023(5)
C18 0.0246(6) 0.0238(6) 0.0195(6) 0.0017(5) 0.0014(4) -0.0012(5)
N1 0.0239(5) 0.0189(5) 0.0170(5) -0.0037(4) 0.0043(4) -0.0015(4)
O1 0.0317(4) 0.0192(4) 0.0156(4) -0.0020(3) 0.0069(3) -0.0008(3)
O2 0.0287(5) 0.0506(6) 0.0240(5) -0.0135(4) 0.0072(4) 0.0010(4)

loop_
_atom_type_symbol
_atom_type_description
_atom_type_scat_dispersion_real
_atom_type_scat_dispersion_imag
_atom_type_scat_source
C C 0.0033 0.0016 'International Tables Vol C Tables 4.2.6.8 and 6.1.1.4'
H H 0.0000 0.0000 'International Tables Vol C Tables 4.2.6.8 and 6.1.1.4'
N N 0.0061 0.0033 'International Tables Vol C Tables 4.2.6.8 and 6.1.1.4'
O O 0.0106 0.0060 'International Tables Vol C Tables 4.2.6.8 and 6.1.1.4'

loop_
_geom_angle_atom_site_label_1
_geom_angle_atom_site_label_2
_geom_angle_atom_site_label_3
_geom_angle
N1 C1 C2 129.29(11)
N1 C1 C6 108.89(10)
C2 C1 C6 121.80(10)
C3 C2 C1 118.47(11)
C3 C2 H2 120.8
C1 C2 H2 120.8
C2 C3 C4 119.90(11)
C2 C3 C13 119.81(12)
C4 C3 C13 120.28(11)
C5 C4 C3 121.77(11)
C5 C4 H4 119.1
C3 C4 H4 119.1
C4 C5 C6 118.78(11)
C4 C5 H5 120.6
C6 C5 H5 120.6
C5 C6 C1 119.24(11)
C5 C6 C7 133.95(11)
C1 C6 C7 106.79(10)
C8 C7 C12 120.57(10)
C8 C7 C6 133.09(11)
C12 C7 C6 106.29(10)
C9 C8 C7 118.24(11)
C9 C8 H8 120.9
C7 C8 H8 120.9
C8 C9 C10 121.51(11)
C8 C9 H9 119.2
C10 C9 H9 119.2
C11 C10 C9 120.74(11)
C11 C10 C14 118.66(11)
C9 C10 C14 120.47(11)
O1 C11 C12 117.93(10)
O1 C11 C10 124.60(10)
C12 C11 C10 117.46(10)
N1 C12 C11 129.31(10)
N1 C12 C7 109.45(10)
C11 C12 C7 121.24(10)
C3 C13 H13A 109.5
C3 C13 H13B 109.5
H13A C13 H13B 109.5
C3 C13 H13C 109.5
H13A C13 H13C 109.5
H13B C13 H13C 109.5
O2 C14 C10 123.03(12)
O2 C14 C15 122.10(11)
C10 C14 C15 114.83(10)
C14 C15 C16 112.12(10)
C14 C15 H15A 109.2
C16 C15 H15A 109.2
C14 C15 H15B 109.2
C16 C15 H15B 109.2
H15A C15 H15B 107.9
O1 C16 C17 105.74(9)
O1 C16 C18 108.67(9)
C17 C16 C18 110.60(10)
O1 C16 C15 108.32(9)
C17 C16 C15 110.77(10)
C18 C16 C15 112.48(10)
C16 C17 H17A 109.5
C16 C17 H17B 109.5
H17A C17 H17B 109.5
C16 C17 H17C 109.5
H17A C17 H17C 109.5
H17B C17 H17C 109.5
C16 C18 H18A 109.5
C16 C18 H18B 109.5
H18A C18 H18B 109.5
C16 C18 H18C 109.5
H18A C18 H18C 109.5
H18B C18 H18C 109.5
C1 N1 C12 108.55(9)
C1 N1 H1 125.7
C12 N1 H1 125.7
C11 O1 C16 115.16(9)

loop_
_geom_bond_atom_site_label_1
_geom_bond_atom_site_label_2
_geom_bond_distance
C1 N1 1.3845(14)
C1 C2 1.3959(16)
C1 C6 1.4132(16)
C2 C3 1.3887(17)
C2 H2 0.9500
C3 C4 1.4123(18)
C3 C13 1.5079(17)
C4 C5 1.3843(17)
C4 H4 0.9500
C5 C6 1.4013(16)
C5 H5 0.9500
C6 C7 1.4447(15)
C7 C8 1.4064(16)
C7 C12 1.4086(16)
C8 C9 1.3739(17)
C8 H8 0.9500
C9 C10 1.4156(17)
C9 H9 0.9500
C10 C11 1.4016(16)
C10 C14 1.4718(16)
C11 O1 1.3638(14)
C11 C12 1.4010(15)
C12 N1 1.3847(14)
C13 H13A 0.9800
C13 H13B 0.9800
C13 H13C 0.9800
C14 O2 1.2263(15)
C14 C15 1.5078(18)
C15 C16 1.5255(17)
C15 H15A 0.9900
C15 H15B 0.9900
C16 O1 1.4744(13)
C16 C17 1.5155(17)
C16 C18 1.5239(16)
C17 H17A 0.9800
C17 H17B 0.9800
C17 H17C 0.9800
C18 H18A 0.9800
C18 H18B 0.9800
C18 H18C 0.9800
N1 H1 0.8800

loop_
_geom_hbond_atom_site_label_D
_geom_hbond_atom_site_label_H
_geom_hbond_atom_site_label_A
_geom_hbond_site_symmetry_A
_geom_hbond_distance_DH
_geom_hbond_distance_HA
_geom_hbond_distance_DA
_geom_hbond_angle_DHA
C15 H15B O2 3_675 0.99 2.48 3.4034(13) 155
N1 H1 Cg2 2_545 0.88 2.97 3.5822(11) 128
C2 H2 Cg1 2_545 0.95 2.74 3.5332(13) 141
C8 H8 Cg1 2_655 0.95 2.91 3.4124(12) 114
C9 H9 Cg2 2_655 0.95 2.74 3.4372(13) 130

loop_
_geom_torsion_atom_site_label_1
_geom_torsion_atom_site_label_2
_geom_torsion_atom_site_label_3
_geom_torsion_atom_site_label_4
_geom_torsion
N1 C1 C2 C3 179.15(11)
C6 C1 C2 C3 0.73(17)
C1 C2 C3 C4 0.88(17)
C1 C2 C3 C13 -179.36(10)
C2 C3 C4 C5 -1.64(17)
C13 C3 C4 C5 178.61(11)
C3 C4 C5 C6 0.72(17)
C4 C5 C6 C1 0.88(16)
C4 C5 C6 C7 -177.44(11)
N1 C1 C6 C5 179.66(10)
C2 C1 C6 C5 -1.63(16)
N1 C1 C6 C7 -1.60(12)
C2 C1 C6 C7 177.11(10)
C5 C6 C7 C8 2.2(2)
C1 C6 C7 C8 -176.28(12)
C5 C6 C7 C12 179.42(12)
C1 C6 C7 C12 0.95(12)
C12 C7 C8 C9 -2.51(16)
C6 C7 C8 C9 174.40(11)
C7 C8 C9 C10 2.39(17)
C8 C9 C10 C11 1.44(17)
C8 C9 C10 C14 -174.39(11)
C9 C10 C11 O1 175.84(10)
C14 C10 C11 O1 -8.26(17)
C9 C10 C11 C12 -5.03(16)
C14 C10 C11 C12 170.87(10)
O1 C11 C12 N1 5.46(17)
C10 C11 C12 N1 -173.73(11)
O1 C11 C12 C7 -175.89(10)
C10 C11 C12 C7 4.92(16)
C8 C7 C12 N1 177.69(10)
C6 C7 C12 N1 0.03(12)
C8 C7 C12 C11 -1.21(16)
C6 C7 C12 C11 -178.86(10)
C11 C10 C14 O2 -178.92(11)
C9 C10 C14 O2 -3.00(18)
C11 C10 C14 C15 -1.16(15)
C9 C10 C14 C15 174.76(10)
O2 C14 C15 C16 -148.09(12)
C10 C14 C15 C16 34.13(14)
C14 C15 C16 O1 -57.83(12)
C14 C15 C16 C17 -173.36(10)
C14 C15 C16 C18 62.29(13)
C2 C1 N1 C12 -176.93(11)
C6 C1 N1 C12 1.64(12)
C11 C12 N1 C1 177.74(11)
C7 C12 N1 C1 -1.03(12)
C12 C11 O1 C16 162.98(10)
C10 C11 O1 C16 -17.90(15)
C17 C16 O1 C11 168.56(10)
C18 C16 O1 C11 -72.69(12)
C15 C16 O1 C11 49.79(12)

loop_
_cod_related_entry_id
_cod_related_entry_database
_cod_related_entry_code
1 ChemSpider 24740990
